data_4117223
loop_
_publ_author_name
'Yadong Wang'
'T. D. P. Stack'

_publ_section_title
;
 Galactose Oxidase Model Complexes: Catalytic Reactivities
;
_journal_name_full 'Journal of the American Chemical Society'
_journal_page_first 13097
_journal_page_last 13098
_journal_paper_doi 10.1021/ja9621354
_journal_volume 118
_journal_year 1996
_chemical_formula_sum 'C34 H22 Cu N2 O2'
_chemical_formula_weight 554.11
_space_group_IT_number 15
_symmetry_cell_setting monoclinic
_symmetry_Int_Tables_number 15
_symmetry_space_group_name_Hall '-C 2yc'
_symmetry_space_group_name_H-M 'C 1 2/c 1'
_audit_creation_date 'Fri Sep 13 14:17:30 1996'
_audit_creation_method 'from TEXRAY.INF file'
_cell_angle_alpha 89.95(2)
_cell_angle_beta 100.66(2)
_cell_angle_gamma 90.02(2)
_cell_formula_units_Z 8
_cell_length_a 17.354(5)
_cell_length_b 17.479(5)
_cell_length_c 16.664(4)
_cell_measurement_reflns_used 25
_cell_measurement_temperature 476.2
_cell_measurement_theta_max 36.0
_cell_measurement_theta_min 17.0
_cell_volume 4967(2)
_computing_cell_refinement 'MSC/AFC Diffractometer Control'
_computing_data_collection 'MSC/AFC Diffractometer Control'
_computing_data_reduction teXsan
_computing_publication_material teXsan
_computing_structure_refinement teXsan
_diffrn_ambient_temperature 476.2
_diffrn_measurement_device unknown
_diffrn_measurement_method 'omega scans with profile analysis'
_diffrn_orient_matrix_UB_11 -0.05458
_diffrn_orient_matrix_UB_12 0.01054
_diffrn_orient_matrix_UB_13 0.00839
_diffrn_orient_matrix_UB_21 -0.01304
_diffrn_orient_matrix_UB_22 -0.05554
_diffrn_orient_matrix_UB_23 -0.00782
_diffrn_orient_matrix_UB_31 0.01698
_diffrn_orient_matrix_UB_32 -0.00877
_diffrn_orient_matrix_UB_33 0.05998
_diffrn_radiation_monochromator graphite
_diffrn_radiation_source 'X-ray tube'
_diffrn_radiation_type MoKalpha
_diffrn_radiation_wavelength 0.7109
_diffrn_reflns_av_R_equivalents 8.45
_diffrn_reflns_limit_h_max 20
_diffrn_reflns_limit_h_min -20
_diffrn_reflns_limit_k_max 0
_diffrn_reflns_limit_k_min -20
_diffrn_reflns_limit_l_max 19
_diffrn_reflns_limit_l_min 0
_diffrn_reflns_number 4665
_diffrn_reflns_theta_max 24.94
_diffrn_standards_decay_% -10.32
_diffrn_standards_interval_count 200
_diffrn_standards_number 3
_exptl_absorpt_coefficient_mu 1.725
_exptl_crystal_colour 'brownish green'
_exptl_crystal_density_diffrn 1.202
_exptl_crystal_density_meas 0.000
_exptl_crystal_description unknown
_exptl_crystal_F_000 1840.00
_exptl_crystal_size_max 0.4
_exptl_crystal_size_mid 0.3
_exptl_crystal_size_min 0.1
_refine_diff_density_max -0.39
_refine_diff_density_min 0.35
_refine_ls_extinction_coef 0.00000
_refine_ls_extinction_method none
_refine_ls_goodness_of_fit_obs 1.710
_refine_ls_hydrogen_treatment noref
_refine_ls_matrix_type full
_refine_ls_number_parameters 352
_refine_ls_number_reflns 1974
_refine_ls_number_restraints 0
_refine_ls_R_factor_obs 0.0490
_refine_ls_shift/esd_max 0.0060
_refine_ls_structure_factor_coef F
_refine_ls_weighting_scheme sigma
_refine_ls_wR_factor_obs 0.0430
_reflns_number_observed 1974
_reflns_number_total 4665
_reflns_observed_criterion 3.00
_cod_data_source_file ja9621354_1.cif
_cod_data_source_block First_compound
_cod_original_cell_volume 4967(3)
_cod_original_sg_symbol_H-M 'C 2/c '
_cod_original_formula_sum 'C34 H22 N2 O2 Cu'
_cod_database_code 4117223

loop_
_symmetry_equiv_pos_as_xyz
'   +x,   +y,   +z'
'1/2+x,1/2+y,   +z'
'   -x,   +y,1/2-z'
1/2-x,1/2+y,1/2-z
'   -x,   -y,   -z'
'1/2-x,1/2-y,   -z'
'   +x,   -y,1/2+z'
1/2+x,1/2-y,1/2+z

loop_
_atom_site_aniso_label
_atom_site_aniso_U_11
_atom_site_aniso_U_22
_atom_site_aniso_U_33
_atom_site_aniso_U_12
_atom_site_aniso_U_13
_atom_site_aniso_U_23
Cu(1) 0.0314(4) 0.0545(6) 0.0291(4) 0.0038(5) 0.0026(3) -0.0022(6)
O(1) 0.038(3) 0.101(5) 0.026(3) 0.010(3) 0.000(2) -0.014(3)
O(2) 0.028(2) 0.073(4) 0.032(3) 0.004(2) 0.003(2) 0.002(3)
N(1) 0.038(3) 0.033(4) 0.028(3) 0.003(3) 0.006(3) 0.008(3)
N(2) 0.029(3) 0.042(4) 0.033(3) -0.001(3) 0.004(3) 0.003(3)
C(1) 0.035(4) 0.048(5) 0.032(4) -0.006(4) 0.004(3) -0.005(4)
C(2) 0.036(4) 0.078(6) 0.037(4) 0.009(4) 0.012(4) -0.008(4)
C(3) 0.052(5) 0.053(6) 0.044(5) -0.012(4) 0.020(4) -0.018(4)
C(4) 0.108(8) 0.055(6) 0.021(4) -0.009(5) 0.017(5) -0.006(4)
C(5) 0.068(5) 0.063(6) 0.032(4) 0.014(5) 0.000(4) 0.014(5)
C(6) 0.042(4) 0.044(5) 0.034(4) -0.006(4) 0.007(3) 0.001(4)
C(7) 0.057(5) 0.038(5) 0.028(4) 0.000(4) 0.000(4) 0.006(4)
C(8) 0.028(4) 0.031(5) 0.034(4) 0.005(4) -0.002(3) -0.001(4)
C(9) 0.043(5) 0.035(5) 0.039(4) -0.004(4) -0.001(4) 0.007(4)
C(10) 0.038(4) 0.026(5) 0.047(5) 0.002(4) -0.010(4) -0.004(4)
C(11) 0.028(4) 0.034(5) 0.032(4) 0.003(4) -0.004(3) -0.007(4)
C(12) 0.044(5) 0.035(5) 0.053(5) -0.008(4) 0.001(4) -0.009(4)
C(13) 0.034(4) 0.054(6) 0.053(5) 0.013(4) -0.004(4) -0.026(5)
C(14) 0.031(4) 0.063(6) 0.035(4) 0.006(4) -0.002(3) -0.014(4)
C(15) 0.039(4) 0.037(5) 0.031(4) 0.002(4) -0.001(3) -0.003(4)
C(16) 0.026(4) 0.040(6) 0.024(4) 0.003(3) -0.003(3) -0.003(3)
C(17) 0.023(4) 0.032(5) 0.030(4) -0.002(4) -0.004(3) 0.003(4)
C(18) 0.030(4) 0.039(5) 0.025(3) 0.001(4) 0.007(3) 0.000(4)
C(19) 0.034(4) 0.038(5) 0.026(4) -0.001(4) 0.013(3) -0.007(3)
C(20) 0.032(4) 0.043(5) 0.027(4) -0.003(4) -0.005(3) -0.006(3)
C(21) 0.040(5) 0.066(6) 0.033(4) 0.008(5) -0.001(3) -0.001(5)
C(22) 0.031(4) 0.089(7) 0.029(4) -0.007(5) 0.002(3) -0.014(5)
C(23) 0.053(5) 0.059(6) 0.042(5) -0.025(5) 0.017(4) -0.025(4)
C(24) 0.040(4) 0.047(5) 0.038(4) -0.004(4) 0.019(4) -0.005(4)
C(25) 0.042(5) 0.030(5) 0.065(5) -0.006(4) 0.003(4) -0.005(4)
C(26) 0.040(5) 0.035(5) 0.049(5) 0.006(4) 0.004(4) 0.011(4)
C(27) 0.027(4) 0.030(4) 0.034(4) -0.002(4) 0.007(3) -0.004(4)
C(28) 0.040(4) 0.035(5) 0.036(4) 0.005(4) 0.010(3) 0.001(4)
C(29) 0.029(4) 0.038(5) 0.029(4) 0.005(3) 0.002(3) 0.004(3)
C(30) 0.047(5) 0.061(6) 0.027(4) 0.007(4) 0.003(3) 0.003(4)
C(31) 0.051(5) 0.052(5) 0.025(4) 0.004(4) -0.007(4) 0.001(4)
C(32) 0.034(4) 0.045(5) 0.046(5) 0.003(4) -0.008(4) 0.005(4)
C(33) 0.041(4) 0.046(5) 0.037(4) 0.006(4) 0.004(4) 0.005(4)
C(34) 0.037(4) 0.031(4) 0.026(4) 0.004(3) -0.001(3) 0.000(3)

loop_
_atom_site_label
_atom_site_fract_x
_atom_site_fract_y
_atom_site_fract_z
_atom_site_U_iso_or_equiv
_atom_site_thermal_displace_type
Cu(1) 0.19273(5) 0.16787(5) 0.05807(5) 0.0387(2) Uij
O(1) 0.2388(2) 0.1358(3) -0.0305(2) 0.056(2) Uij
O(2) 0.2896(2) 0.1466(3) 0.1286(2) 0.045(2) Uij
N(1) 0.1111(3) 0.2264(3) -0.0126(3) 0.033(2) Uij
N(2) 0.1310(3) 0.1464(3) 0.1442(3) 0.035(2) Uij
C(1) 0.2063(4) 0.1341(4) -0.1077(4) 0.038(2) Uij
C(2) 0.2381(4) 0.0864(4) -0.1633(4) 0.049(2) Uij
C(3) 0.2075(4) 0.0825(4) -0.2416(4) 0.048(3) Uij
C(4) 0.1413(5) 0.1280(5) -0.2757(4) 0.061(3) Uij
C(5) 0.1096(4) 0.1724(5) -0.2263(4) 0.055(3) Uij
C(6) 0.1390(4) 0.1773(4) -0.1402(4) 0.040(2) Uij
C(7) 0.0997(4) 0.2243(4) -0.0904(4) 0.042(2) Uij
C(8) 0.0677(4) 0.2814(4) 0.0241(4) 0.032(2) Uij
C(9) 0.0822(4) 0.3599(4) 0.0146(4) 0.040(2) Uij
C(10) 0.0430(4) 0.4126(4) 0.0524(4) 0.039(2) Uij
C(11) -0.0109(4) 0.3914(4) 0.1013(4) 0.033(2) Uij
C(12) -0.0491(4) 0.4457(4) 0.1413(4) 0.045(2) Uij
C(13) -0.0977(4) 0.4232(5) 0.1924(4) 0.048(3) Uij
C(14) -0.1114(4) 0.3450(5) 0.2042(4) 0.044(2) Uij
C(15) -0.0753(4) 0.2919(4) 0.1648(4) 0.037(2) Uij
C(16) -0.0241(3) 0.3126(4) 0.1118(4) 0.031(2) Uij
C(17) 0.0148(3) 0.2568(4) 0.0712(4) 0.029(2) Uij
C(18) -0.0031(3) 0.1739(4) 0.0765(3) 0.031(2) Uij
C(19) -0.0787(4) 0.1460(4) 0.0392(4) 0.032(2) Uij
C(20) -0.1368(4) 0.1937(4) -0.0066(3) 0.035(2) Uij
C(21) -0.2075(4) 0.1642(5) -0.0431(4) 0.047(2) Uij
C(22) -0.2252(4) 0.0863(6) -0.0366(4) 0.050(3) Uij
C(23) -0.1717(5) 0.0405(4) 0.0061(4) 0.050(3) Uij
C(24) -0.0972(4) 0.0669(4) 0.0462(4) 0.040(2) Uij
C(25) -0.0401(4) 0.0185(4) 0.0930(4) 0.046(2) Uij
C(26) 0.0320(4) 0.0457(4) 0.1254(4) 0.042(2) Uij
C(27) 0.0515(4) 0.1232(4) 0.1163(4) 0.030(2) Uij
C(28) 0.1625(4) 0.1330(4) 0.2201(4) 0.037(2) Uij
C(29) 0.2439(4) 0.1365(4) 0.2552(4) 0.032(2) Uij
C(30) 0.2645(4) 0.1276(4) 0.3396(4) 0.046(2) Uij
C(31) 0.3419(4) 0.1217(4) 0.3777(4) 0.044(2) Uij
C(32) 0.3984(4) 0.1232(4) 0.3317(4) 0.044(2) Uij
C(33) 0.3810(4) 0.1311(4) 0.2490(4) 0.042(2) Uij
C(34) 0.3020(4) 0.1387(3) 0.2080(4) 0.032(2) Uij
H(1) 0.2830 0.0563 -0.1429 0.0593 Uij
H(2) 0.2299 0.0490 -0.2758 0.0577 Uij
H(3) 0.1205 0.1264 -0.3326 0.0727 Uij
H(4) 0.0652 0.2025 -0.2490 0.0663 Uij
H(5) 0.0607 0.2579 -0.1184 0.0505 Uij
H(6) 0.1189 0.3761 -0.0177 0.0479 Uij
H(7) 0.0527 0.4654 0.0451 0.0470 Uij
H(8) -0.0411 0.4987 0.1329 0.0542 Uij
H(9) -0.1225 0.4605 0.2203 0.0579 Uij
H(10) -0.1457 0.3296 0.2395 0.0529 Uij
H(11) -0.0848 0.2392 0.1732 0.0440 Uij
H(12) -0.1265 0.2467 -0.0119 0.0423 Uij
H(13) -0.2456 0.1972 -0.0735 0.0570 Uij
H(14) -0.2747 0.0666 -0.0624 0.0606 Uij
H(15) -0.1838 -0.0123 0.0098 0.0605 Uij
H(16) -0.0527 -0.0334 0.1018 0.0558 Uij
H(17) 0.0702 0.0121 0.1547 0.0503 Uij
H(18) 0.1278 0.1195 0.2557 0.0440 Uij
H(19) 0.2245 0.1256 0.3715 0.0548 Uij
H(20) 0.3554 0.1167 0.4354 0.0531 Uij
H(21) 0.4517 0.1186 0.3578 0.0526 Uij
H(22) 0.4220 0.1315 0.2184 0.0501 Uij

loop_
_atom_type_symbol
_atom_type_oxidation_number
_atom_type_number_in_cell
_atom_type_scat_dispersion_real
_atom_type_scat_dispersion_imag
_atom_type_scat_source
C 0 160 0.003 0.002 'International Tables'
H 0 176 0.000 0.000 'International Tables'
O 0 16 0.011 0.006 'International Tables'
N 0 16 0.006 0.003 'International Tables'
Cu 0 16 0.320 1.265 'International Tables'

loop_
_geom_angle_atom_site_label_1
_geom_angle_atom_site_label_2
_geom_angle_atom_site_label_3
_geom_angle
_geom_angle_publ_flag
O(1) Cu(1) O(2) 88.3(2) yes
O(1) Cu(1) N(1) 92.8(2) yes
O(1) Cu(1) N(2) 151.0(2) yes
O(2) Cu(1) N(1) 159.0(2) yes
O(2) Cu(1) N(2) 92.9(2) yes
N(1) Cu(1) N(2) 96.1(2) yes
Cu(1) O(1) C(1) 127.5(4) yes
Cu(1) O(2) C(34) 127.4(4) yes
Cu(1) N(1) C(7) 123.8(5) yes
Cu(1) N(1) C(8) 118.4(4) yes
C(7) N(1) C(8) 117.4(6) yes
Cu(1) N(2) C(27) 115.9(4) yes
Cu(1) N(2) C(28) 123.5(4) yes
C(27) N(2) C(28) 118.1(5) yes
O(1) C(1) C(2) 120.2(6) yes
O(1) C(1) C(6) 122.7(6) yes
C(2) C(1) C(6) 117.1(6) yes
C(1) C(2) C(3) 122.6(7) yes
C(2) C(3) C(4) 120.9(7) yes
C(3) C(4) C(5) 118.4(6) yes
C(4) C(5) C(6) 123.1(7) yes
C(1) C(6) C(5) 117.9(6) yes
C(1) C(6) C(7) 122.4(6) yes
C(5) C(6) C(7) 119.8(6) yes
N(1) C(7) C(6) 127.4(6) yes
N(1) C(8) C(9) 119.2(6) yes
N(1) C(8) C(17) 119.6(6) yes
C(9) C(8) C(17) 121.1(6) yes
C(8) C(9) C(10) 119.4(7) yes
C(9) C(10) C(11) 122.2(6) yes
C(10) C(11) C(12) 121.7(7) yes
C(10) C(11) C(16) 118.1(6) yes
C(12) C(11) C(16) 120.1(6) yes
C(11) C(12) C(13) 120.4(7) yes
C(12) C(13) C(14) 120.5(6) yes
C(13) C(14) C(15) 119.6(7) yes
C(14) C(15) C(16) 121.8(7) yes
C(11) C(16) C(15) 117.6(6) yes
C(11) C(16) C(17) 120.5(6) yes
C(15) C(16) C(17) 121.9(6) yes
C(8) C(17) C(16) 118.6(6) yes
C(8) C(17) C(18) 120.3(6) yes
C(16) C(17) C(18) 121.1(6) yes
C(17) C(18) C(19) 119.5(6) yes
C(17) C(18) C(27) 121.5(6) yes
C(19) C(18) C(27) 119.0(7) yes
C(18) C(19) C(20) 122.5(6) yes
C(18) C(19) C(24) 119.9(6) yes
C(20) C(19) C(24) 117.6(6) yes
C(19) C(20) C(21) 120.6(6) yes
C(20) C(21) C(22) 121.6(6) yes
C(21) C(22) C(23) 118.9(7) yes
C(22) C(23) C(24) 122.8(7) yes
C(19) C(24) C(23) 118.4(7) yes
C(19) C(24) C(25) 118.4(6) yes
C(23) C(24) C(25) 123.2(7) yes
C(24) C(25) C(26) 120.6(7) yes
C(25) C(26) C(27) 121.1(6) yes
N(2) C(27) C(18) 120.8(6) yes
N(2) C(27) C(26) 118.2(6) yes
C(18) C(27) C(26) 120.8(6) yes
N(2) C(28) C(29) 126.6(6) yes
C(28) C(29) C(30) 117.3(6) yes
C(28) C(29) C(34) 122.5(6) yes
C(30) C(29) C(34) 119.8(6) yes
C(29) C(30) C(31) 121.2(6) yes
C(30) C(31) C(32) 119.0(6) yes
C(31) C(32) C(33) 121.8(6) yes
C(32) C(33) C(34) 120.7(6) yes
O(2) C(34) C(29) 125.1(6) yes
O(2) C(34) C(33) 117.4(6) yes
C(29) C(34) C(33) 117.5(6) yes

loop_
_geom_bond_atom_site_label_1
_geom_bond_atom_site_label_2
_geom_bond_distance
_geom_bond_publ_flag
Cu(1) O(1) 1.890(4) yes
Cu(1) O(2) 1.901(4) yes
Cu(1) N(1) 1.955(5) yes
Cu(1) N(2) 1.979(5) yes
O(1) C(1) 1.307(7) yes
O(2) C(34) 1.309(7) yes
N(1) C(7) 1.274(7) yes
N(1) C(8) 1.428(7) yes
N(2) C(27) 1.430(7) yes
N(2) C(28) 1.303(7) yes
C(1) C(2) 1.432(9) yes
C(1) C(6) 1.411(8) yes
C(2) C(3) 1.316(9) yes
C(3) C(4) 1.426(10) yes
C(4) C(5) 1.324(9) yes
C(5) C(6) 1.435(8) yes
C(6) C(7) 1.428(9) yes
C(8) C(9) 1.410(9) yes
C(8) C(17) 1.382(8) yes
C(9) C(10) 1.365(9) yes
C(10) C(11) 1.399(8) yes
C(11) C(12) 1.397(9) yes
C(11) C(16) 1.411(9) yes
C(12) C(13) 1.363(9) yes
C(13) C(14) 1.406(10) yes
C(14) C(15) 1.356(9) yes
C(15) C(16) 1.413(8) yes
C(16) C(17) 1.427(8) yes
C(17) C(18) 1.487(8) yes
C(18) C(19) 1.429(8) yes
C(18) C(27) 1.375(8) yes
C(19) C(20) 1.417(8) yes
C(19) C(24) 1.429(8) yes
C(20) C(21) 1.366(8) yes
C(21) C(22) 1.404(10) yes
C(22) C(23) 1.328(9) yes
C(23) C(24) 1.417(9) yes
C(24) C(25) 1.421(9) yes
C(25) C(26) 1.355(8) yes
C(26) C(27) 1.411(8) yes
C(28) C(29) 1.426(8) yes
C(29) C(30) 1.395(8) yes
C(29) C(34) 1.388(8) yes
C(30) C(31) 1.379(8) yes
C(31) C(32) 1.352(9) yes
C(32) C(33) 1.362(8) yes
C(33) C(34) 1.420(8) yes
